data_7057464
loop_
_publ_author_name
'Lee, Jiwon'
'Lee, Lucia Myongwon'
'Arnott, Zachary'
'Jenkins, Hilary'
'Britten, James F.'
'Vargas-Baca, Ignacio'

_publ_section_title
;
 Sigma-hole interactions in the molecular and crystal structures of
 N-boryl benzo-2,1,3-selenadiazoles
;
_journal_issue 13
_journal_name_full 'New Journal of Chemistry'
_journal_page_first 10555
_journal_paper_doi 10.1039/C8NJ00553B
_journal_volume 42
_journal_year 2018
_chemical_formula_moiety 'C24 H19 B N2 Se'
_chemical_formula_sum 'C24 H19 B N2 Se'
_chemical_formula_weight 425.18
_space_group_crystal_system monoclinic
_space_group_IT_number 15
_space_group_name_Hall '-I 2ya'
_space_group_name_H-M_alt 'I 1 2/a 1'
_symmetry_space_group_name_Hall '-I 2ya'
_symmetry_space_group_name_H-M 'I 1 2/a 1'
_atom_sites_solution_hydrogens difmap
_audit_creation_date 2018-01-27
_audit_creation_method
;
Olex2 1.2
(compiled 2017.08.10 svn.r3461 for OlexSys, GUI svn.r5381)
;
_audit_update_record
;
2018-01-29 deposited with the CCDC.
2018-05-25 downloaded from the CCDC.
;
_cell_angle_alpha 90
_cell_angle_beta 91.5370(10)
_cell_angle_gamma 90
_cell_formula_units_Z 8
_cell_length_a 18.501(3)
_cell_length_b 11.0747(10)
_cell_length_c 19.1103(18)
_cell_measurement_reflns_used 9930
_cell_measurement_temperature 296(2)
_cell_measurement_theta_max 28.893
_cell_measurement_theta_min 3.003
_cell_volume 3914.2(8)
_computing_cell_refinement 'SAINT V8.30C (?, 2016)'
_computing_data_reduction 'SAINT V8.30C (?, 2016)'
_computing_molecular_graphics 'Olex2 (Dolomanov et al., 2009)'
_computing_publication_material 'Olex2 (Dolomanov et al., 2009)'
_computing_structure_refinement 'ShelXL (Sheldrick, 2015)'
_diffrn_ambient_temperature 296.15
_diffrn_measured_fraction_theta_full 1.000
_diffrn_measured_fraction_theta_max 0.999
_diffrn_measurement_device_type 'Bruker APEX-II CCD'
_diffrn_measurement_method '\f and \w scans'
_diffrn_radiation_monochromator graphite
_diffrn_radiation_type MoK\a
_diffrn_radiation_wavelength 0.71073
_diffrn_reflns_av_R_equivalents 0.0284
_diffrn_reflns_av_unetI/netI 0.0203
_diffrn_reflns_Laue_measured_fraction_full 1.000
_diffrn_reflns_Laue_measured_fraction_max 0.999
_diffrn_reflns_limit_h_max 25
_diffrn_reflns_limit_h_min -25
_diffrn_reflns_limit_k_max 15
_diffrn_reflns_limit_k_min -15
_diffrn_reflns_limit_l_max 26
_diffrn_reflns_limit_l_min -26
_diffrn_reflns_number 33798
_diffrn_reflns_point_group_measured_fraction_full 1.000
_diffrn_reflns_point_group_measured_fraction_max 0.999
_diffrn_reflns_theta_full 25.242
_diffrn_reflns_theta_max 29.889
_diffrn_reflns_theta_min 2.126
_diffrn_standards_number 0
_exptl_absorpt_coefficient_mu 1.930
_exptl_absorpt_correction_T_max 0.7890
_exptl_absorpt_correction_T_min 0.6417
_exptl_absorpt_correction_type multi-scan
_exptl_absorpt_process_details
;
SADABS-2012/1 (Bruker,2012) was used for absorption correction.
wR2(int) was 0.0411 before and 0.0346 after correction.
The Ratio of minimum to maximum transmission is 0.8133.
The \l/2 correction factor is 0.0015.
;
_exptl_crystal_colour yellow
_exptl_crystal_colour_primary yellow
_exptl_crystal_density_diffrn 1.443
_exptl_crystal_description block
_exptl_crystal_F_000 1728
_exptl_crystal_size_max 0.33
_exptl_crystal_size_mid 0.23
_exptl_crystal_size_min 0.18
_refine_diff_density_max 0.450
_refine_diff_density_min -0.243
_refine_diff_density_rms 0.056
_refine_ls_extinction_method none
_refine_ls_goodness_of_fit_ref 1.027
_refine_ls_hydrogen_treatment refall
_refine_ls_matrix_type full
_refine_ls_number_parameters 329
_refine_ls_number_reflns 5638
_refine_ls_number_restraints 0
_refine_ls_restrained_S_all 1.027
_refine_ls_R_factor_all 0.0371
_refine_ls_R_factor_gt 0.0263
_refine_ls_shift/su_max 0.003
_refine_ls_shift/su_mean 0.000
_refine_ls_structure_factor_coef Fsqd
_refine_ls_weighting_details 'w=1/[\s^2^(Fo^2^)+(0.0351P)^2^+2.5390P] where P=(Fo^2^+2Fc^2^)/3'
_refine_ls_weighting_scheme calc
_refine_ls_wR_factor_gt 0.0633
_refine_ls_wR_factor_ref 0.0676
_reflns_Friedel_coverage 0.000
_reflns_number_gt 4676
_reflns_number_total 5638
_reflns_threshold_expression 'I > 2\s(I)'
_cod_data_source_file c8nj00553b2.cif
_cod_data_source_block azll001
_cod_depositor_comments 'Adding full bibliography for 7057460--7057464.cif.'
_cod_original_cell_volume 3914.1(8)
_cod_database_code 7057464
_shelx_shelxl_version_number 2014/7
_shelx_space_group_comment
;
The symmetry employed for this shelxl refinement is uniquely defined
by the following loop, which should always be used as a source of
symmetry information in preference to the above space-group names.
They are only intended as comments.
;
_shelx_estimated_absorpt_t_max 0.723
_shelx_estimated_absorpt_t_min 0.568
_olex2_refinement_description
;
;
_olex2_submission_special_instructions 'No special instructions were received'

loop_
_space_group_symop_operation_xyz
'x, y, z'
'-x+1/2, y, -z'
'x+1/2, y+1/2, z+1/2'
'-x+1, y+1/2, -z+1/2'
'-x, -y, -z'
'x-1/2, -y, z'
'-x+1/2, -y+1/2, -z+1/2'
'x, -y+1/2, z+1/2'

loop_
_atom_site_label
_atom_site_type_symbol
_atom_site_fract_x
_atom_site_fract_y
_atom_site_fract_z
_atom_site_U_iso_or_equiv
_atom_site_adp_type
_atom_site_occupancy
_atom_site_site_symmetry_order
_atom_site_calc_flag
Se1 Se 0.86699(2) 0.95091(2) -0.03310(2) 0.02501(5) Uani 1 1 d
N2 N 0.85574(7) 0.89746(11) -0.12003(7) 0.0281(3) Uani 1 1 d
C2 C 0.87632(8) 0.78212(13) -0.12246(7) 0.0234(3) Uani 1 1 d
C3 C 0.92342(8) 0.60583(12) -0.05486(8) 0.0234(3) Uani 1 1 d
C4 C 0.92180(9) 0.54265(13) -0.11595(9) 0.0284(3) Uani 1 1 d
C5 C 0.89860(10) 0.59539(15) -0.18104(9) 0.0323(3) Uani 1 1 d
C6 C 0.87559(9) 0.71128(15) -0.18494(8) 0.0305(3) Uani 1 1 d
C7 C 0.88792(7) 0.67084(12) 0.10824(7) 0.0203(3) Uani 1 1 d
C8 C 0.91573(9) 0.60438(13) 0.16494(8) 0.0259(3) Uani 1 1 d
C9 C 0.87767(11) 0.50871(16) 0.19420(10) 0.0368(4) Uani 1 1 d
C10 C 0.81062(10) 0.47600(15) 0.16654(10) 0.0369(4) Uani 1 1 d
C11 C 0.78171(9) 0.53843(15) 0.10988(10) 0.0341(4) Uani 1 1 d
C12 C 0.81966(8) 0.63454(14) 0.08183(9) 0.0281(3) Uani 1 1 d
C13 C 0.90210(8) 0.91287(12) 0.11656(7) 0.0220(3) Uani 1 1 d
C14 C 0.83050(9) 0.92526(14) 0.13744(8) 0.0285(3) Uani 1 1 d
C15 C 0.80416(11) 1.03272(16) 0.16504(9) 0.0367(4) Uani 1 1 d
C16 C 0.84970(11) 1.13073(15) 0.17371(9) 0.0390(4) Uani 1 1 d
C17 C 0.92082(12) 1.12168(14) 0.15514(9) 0.0379(4) Uani 1 1 d
C18 C 0.94661(10) 1.01448(14) 0.12675(8) 0.0311(3) Uani 1 1 d
C19 C 1.01714(8) 0.77679(11) 0.07904(7) 0.0196(3) Uani 1 1 d
C20 C 1.05699(9) 0.79122(13) 0.14229(8) 0.0250(3) Uani 1 1 d
C21 C 1.13172(9) 0.78048(14) 0.14619(9) 0.0295(3) Uani 1 1 d
C22 C 1.17056(9) 0.75301(14) 0.08727(9) 0.0306(3) Uani 1 1 d
C23 C 1.13327(8) 0.73819(14) 0.02399(8) 0.0283(3) Uani 1 1 d
C24 C 1.05857(8) 0.75134(13) 0.02019(7) 0.0228(3) Uani 1 1 d
C30 C 0.90164(7) 0.72931(12) -0.05711(7) 0.0196(3) Uani 1 1 d
N1 N 0.90175(6) 0.80600(10) -0.00287(6) 0.0192(2) Uani 1 1 d
B3 B 0.92948(9) 0.78923(13) 0.07831(8) 0.0189(3) Uani 1 1 d
H3 H 0.9389(9) 0.5708(15) -0.0123(9) 0.024(4) Uiso 1 1 d
H24 H 1.0352(9) 0.7436(15) -0.0250(9) 0.024(4) Uiso 1 1 d
H22 H 1.2228(10) 0.7465(17) 0.0900(10) 0.036(5) Uiso 1 1 d
H20 H 1.0312(9) 0.8123(16) 0.1840(9) 0.026(4) Uiso 1 1 d
H21 H 1.1542(11) 0.7949(19) 0.1887(11) 0.043(6) Uiso 1 1 d
H4 H 0.9378(10) 0.4595(15) -0.1156(9) 0.026(4) Uiso 1 1 d
H23 H 1.1584(9) 0.7177(16) -0.0174(9) 0.028(4) Uiso 1 1 d
H6 H 0.8572(11) 0.7454(18) -0.2260(11) 0.043(5) Uiso 1 1 d
H5 H 0.8985(12) 0.5451(18) -0.2219(12) 0.049(6) Uiso 1 1 d
H15 H 0.7564(13) 1.0339(19) 0.1794(12) 0.046(6) Uiso 1 1 d
H18 H 0.9984(11) 1.0108(18) 0.1141(10) 0.037(5) Uiso 1 1 d
H14 H 0.7975(9) 0.8576(17) 0.1324(9) 0.028(4) Uiso 1 1 d
H16 H 0.8330(11) 1.202(2) 0.1916(11) 0.048(6) Uiso 1 1 d
H17 H 0.9514(11) 1.1889(19) 0.1620(10) 0.043(5) Uiso 1 1 d
H8 H 0.9614(10) 0.6250(16) 0.1848(9) 0.030(5) Uiso 1 1 d
H12 H 0.7999(10) 0.6774(17) 0.0426(10) 0.034(5) Uiso 1 1 d
H10 H 0.7839(11) 0.4108(19) 0.1865(11) 0.041(5) Uiso 1 1 d
H11 H 0.7371(12) 0.516(2) 0.0902(11) 0.045(6) Uiso 1 1 d
H9 H 0.8998(12) 0.4697(19) 0.2348(12) 0.050(6) Uiso 1 1 d

loop_
_atom_site_aniso_label
_atom_site_aniso_U_11
_atom_site_aniso_U_22
_atom_site_aniso_U_33
_atom_site_aniso_U_23
_atom_site_aniso_U_13
_atom_site_aniso_U_12
Se1 0.03494(9) 0.01585(7) 0.02414(8) 0.00144(5) -0.00111(6) 0.00291(6)
N2 0.0370(7) 0.0247(6) 0.0225(6) 0.0039(5) -0.0029(5) -0.0010(5)
C2 0.0262(7) 0.0234(6) 0.0204(6) 0.0013(5) 0.0005(5) -0.0034(5)
C3 0.0258(7) 0.0190(6) 0.0253(7) -0.0011(5) 0.0006(6) 0.0002(5)
C4 0.0311(8) 0.0217(7) 0.0324(8) -0.0074(6) 0.0042(6) -0.0017(6)
C5 0.0396(9) 0.0324(8) 0.0252(8) -0.0097(6) 0.0041(7) -0.0067(7)
C6 0.0383(9) 0.0341(8) 0.0191(7) -0.0015(6) -0.0003(6) -0.0064(7)
C7 0.0232(7) 0.0171(6) 0.0209(6) -0.0010(5) 0.0060(5) 0.0017(5)
C8 0.0289(8) 0.0225(7) 0.0264(7) 0.0031(6) 0.0037(6) 0.0020(6)
C9 0.0457(10) 0.0294(8) 0.0356(9) 0.0131(7) 0.0073(8) 0.0011(7)
C10 0.0404(10) 0.0249(7) 0.0462(10) 0.0074(7) 0.0162(8) -0.0043(7)
C11 0.0274(8) 0.0294(8) 0.0459(10) 0.0002(7) 0.0083(7) -0.0069(6)
C12 0.0266(7) 0.0262(7) 0.0315(8) 0.0040(6) 0.0019(6) -0.0012(6)
C13 0.0317(8) 0.0187(6) 0.0154(6) 0.0002(5) 0.0001(5) 0.0036(5)
C14 0.0299(8) 0.0293(7) 0.0260(7) -0.0064(6) -0.0045(6) 0.0074(6)
C15 0.0378(10) 0.0405(9) 0.0316(8) -0.0111(7) -0.0052(7) 0.0192(8)
C16 0.0620(12) 0.0276(8) 0.0270(8) -0.0087(6) -0.0057(8) 0.0201(8)
C17 0.0649(12) 0.0192(7) 0.0297(8) -0.0030(6) 0.0034(8) -0.0007(7)
C18 0.0461(10) 0.0210(6) 0.0265(7) -0.0022(6) 0.0088(7) -0.0028(6)
C19 0.0248(7) 0.0140(5) 0.0200(6) 0.0003(5) 0.0003(5) -0.0024(5)
C20 0.0308(8) 0.0221(6) 0.0221(7) -0.0017(5) -0.0009(6) -0.0044(6)
C21 0.0318(8) 0.0280(7) 0.0283(8) -0.0006(6) -0.0090(6) -0.0058(6)
C22 0.0231(8) 0.0285(7) 0.0401(9) 0.0018(6) -0.0026(6) -0.0015(6)
C23 0.0265(8) 0.0277(7) 0.0309(8) -0.0015(6) 0.0056(6) -0.0014(6)
C24 0.0254(7) 0.0224(6) 0.0208(7) -0.0002(5) 0.0005(5) -0.0024(5)
C30 0.0216(7) 0.0182(6) 0.0191(6) -0.0013(5) 0.0015(5) -0.0026(5)
N1 0.0232(6) 0.0153(5) 0.0191(5) 0.0007(4) 0.0000(4) 0.0006(4)
B3 0.0242(7) 0.0162(6) 0.0162(6) -0.0006(5) 0.0006(5) 0.0003(5)

loop_
_atom_type_symbol
_atom_type_description
_atom_type_scat_dispersion_real
_atom_type_scat_dispersion_imag
_atom_type_scat_source
C C 0.0033 0.0016 'International Tables Vol C Tables 4.2.6.8 and 6.1.1.4'
H H 0.0000 0.0000 'International Tables Vol C Tables 4.2.6.8 and 6.1.1.4'
B B 0.0013 0.0007 'International Tables Vol C Tables 4.2.6.8 and 6.1.1.4'
N N 0.0061 0.0033 'International Tables Vol C Tables 4.2.6.8 and 6.1.1.4'
Se Se -0.0929 2.2259 'International Tables Vol C Tables 4.2.6.8 and 6.1.1.4'

loop_
_geom_angle_atom_site_label_1
_geom_angle_atom_site_label_2
_geom_angle_atom_site_label_3
_geom_angle
N2 Se1 N1 91.99(5)
C2 N2 Se1 109.04(10)
N2 C2 C6 123.97(14)
N2 C2 C30 116.33(13)
C6 C2 C30 119.70(13)
C4 C3 C30 117.88(14)
C4 C3 H3 122.0(10)
C30 C3 H3 120.1(10)
C3 C4 C5 122.38(14)
C3 C4 H4 119.0(11)
C5 C4 H4 118.6(11)
C4 C5 H5 117.7(13)
C6 C5 C4 121.46(14)
C6 C5 H5 120.8(13)
C2 C6 H6 118.6(13)
C5 C6 C2 118.61(15)
C5 C6 H6 122.7(13)
C8 C7 C12 115.88(13)
C8 C7 B3 121.89(13)
C12 C7 B3 122.09(13)
C7 C8 C9 122.08(15)
C7 C8 H8 119.4(11)
C9 C8 H8 118.5(11)
C8 C9 H9 116.9(13)
C10 C9 C8 120.13(16)
C10 C9 H9 122.9(13)
C9 C10 H10 120.7(12)
C11 C10 C9 119.54(15)
C11 C10 H10 119.7(12)
C10 C11 C12 119.80(17)
C10 C11 H11 120.1(13)
C12 C11 H11 120.1(13)
C7 C12 H12 117.6(11)
C11 C12 C7 122.57(15)
C11 C12 H12 119.8(11)
C14 C13 C18 115.94(14)
C14 C13 B3 120.99(13)
C18 C13 B3 122.96(13)
C13 C14 H14 119.6(10)
C15 C14 C13 122.28(16)
C15 C14 H14 118.1(11)
C14 C15 H15 117.8(13)
C16 C15 C14 119.84(18)
C16 C15 H15 122.3(13)
C15 C16 H16 120.5(14)
C17 C16 C15 119.76(15)
C17 C16 H16 119.7(14)
C16 C17 C18 120.12(17)
C16 C17 H17 118.8(12)
C18 C17 H17 121.1(13)
C13 C18 H18 119.9(12)
C17 C18 C13 122.04(17)
C17 C18 H18 118.1(12)
C20 C19 B3 119.76(12)
C24 C19 C20 115.17(13)
C24 C19 B3 125.07(12)
C19 C20 H20 118.5(10)
C21 C20 C19 122.30(14)
C21 C20 H20 119.2(10)
C20 C21 H21 117.5(13)
C22 C21 C20 120.85(15)
C22 C21 H21 121.6(13)
C21 C22 C23 118.57(15)
C21 C22 H22 120.6(11)
C23 C22 H22 120.8(11)
C22 C23 C24 120.28(15)
C22 C23 H23 120.6(10)
C24 C23 H23 119.1(10)
C19 C24 H24 119.7(10)
C23 C24 C19 122.81(14)
C23 C24 H24 117.5(10)
C3 C30 C2 119.92(12)
N1 C30 C2 113.93(12)
N1 C30 C3 126.15(13)
C30 N1 Se1 108.70(9)
C30 N1 B3 131.10(11)
B3 N1 Se1 120.15(8)
C7 B3 C13 111.16(11)
C7 B3 N1 106.60(11)
C19 B3 C7 114.08(11)
C19 B3 C13 112.75(11)
C19 B3 N1 107.80(11)
N1 B3 C13 103.65(10)

loop_
_geom_bond_atom_site_label_1
_geom_bond_atom_site_label_2
_geom_bond_distance
Se1 N2 1.7706(13)
Se1 N1 1.8174(11)
N2 C2 1.3341(19)
C2 C6 1.428(2)
C2 C30 1.4456(19)
C3 C4 1.361(2)
C3 C30 1.4259(19)
C3 H3 0.939(18)
C4 C5 1.430(2)
C4 H4 0.967(17)
C5 C6 1.354(2)
C5 H5 0.96(2)
C6 H6 0.93(2)
C7 C8 1.397(2)
C7 C12 1.406(2)
C7 B3 1.631(2)
C8 C9 1.397(2)
C8 H8 0.944(18)
C9 C10 1.384(3)
C9 H9 0.97(2)
C10 C11 1.380(3)
C10 H10 0.96(2)
C11 C12 1.390(2)
C11 H11 0.93(2)
C12 H12 0.951(19)
C13 C14 1.400(2)
C13 C18 1.405(2)
C13 B3 1.639(2)
C14 C15 1.395(2)
C14 H14 0.970(18)
C15 C16 1.381(3)
C15 H15 0.93(2)
C16 C17 1.376(3)
C16 H16 0.91(2)
C17 C18 1.395(2)
C17 H17 0.94(2)
C18 H18 0.99(2)
C19 C20 1.408(2)
C19 C24 1.4062(19)
C19 B3 1.627(2)
C20 C21 1.388(2)
C20 H20 0.968(17)
C21 C22 1.386(2)
C21 H21 0.92(2)
C22 C23 1.386(2)
C22 H22 0.969(19)
C23 C24 1.390(2)
C23 H23 0.956(18)
C24 H24 0.960(17)
C30 N1 1.3401(17)
N1 B3 1.6315(18)

loop_
_geom_torsion_atom_site_label_1
_geom_torsion_atom_site_label_2
_geom_torsion_atom_site_label_3
_geom_torsion_atom_site_label_4
_geom_torsion
Se1 N2 C2 C6 -178.83(13)
Se1 N2 C2 C30 0.17(16)
Se1 N1 B3 C7 128.12(10)
Se1 N1 B3 C13 10.74(14)
Se1 N1 B3 C19 -109.00(10)
N2 Se1 N1 C30 -0.99(10)
N2 Se1 N1 B3 176.74(10)
N2 C2 C6 C5 179.22(15)
N2 C2 C30 C3 178.85(13)
N2 C2 C30 N1 -0.99(19)
C2 C30 N1 Se1 1.25(14)
C2 C30 N1 B3 -176.14(13)
C3 C4 C5 C6 -1.3(3)
C3 C30 N1 Se1 -178.58(12)
C3 C30 N1 B3 4.0(2)
C4 C3 C30 C2 2.2(2)
C4 C3 C30 N1 -177.93(14)
C4 C5 C6 C2 1.4(3)
C6 C2 C30 C3 -2.1(2)
C6 C2 C30 N1 178.06(13)
C7 C8 C9 C10 0.8(3)
C8 C7 C12 C11 -0.1(2)
C8 C7 B3 C13 -91.12(15)
C8 C7 B3 C19 37.73(18)
C8 C7 B3 N1 156.59(12)
C8 C9 C10 C11 0.1(3)
C9 C10 C11 C12 -1.0(3)
C10 C11 C12 C7 1.0(3)
C12 C7 C8 C9 -0.8(2)
C12 C7 B3 C13 84.33(16)
C12 C7 B3 C19 -146.82(13)
C12 C7 B3 N1 -27.97(17)
C13 C14 C15 C16 -1.2(3)
C14 C13 C18 C17 -0.8(2)
C14 C13 B3 C7 -33.65(18)
C14 C13 B3 C19 -163.20(13)
C14 C13 B3 N1 80.50(15)
C14 C15 C16 C17 -0.1(3)
C15 C16 C17 C18 0.9(3)
C16 C17 C18 C13 -0.4(3)
C18 C13 C14 C15 1.6(2)
C18 C13 B3 C7 150.18(14)
C18 C13 B3 C19 20.63(18)
C18 C13 B3 N1 -95.66(15)
C19 C20 C21 C22 -0.9(2)
C20 C19 C24 C23 1.6(2)
C20 C19 B3 C7 -77.50(15)
C20 C19 B3 C13 50.54(16)
C20 C19 B3 N1 164.32(11)
C20 C21 C22 C23 0.9(2)
C21 C22 C23 C24 0.3(2)
C22 C23 C24 C19 -1.6(2)
C24 C19 C20 C21 -0.3(2)
C24 C19 B3 C7 102.12(15)
C24 C19 B3 C13 -129.84(13)
C24 C19 B3 N1 -16.05(17)
C30 C2 C6 C5 0.2(2)
C30 C3 C4 C5 -0.6(2)
C30 N1 B3 C7 -54.74(18)
C30 N1 B3 C13 -172.12(13)
C30 N1 B3 C19 68.14(17)
N1 Se1 N2 C2 0.45(11)
B3 C7 C8 C9 174.92(14)
B3 C7 C12 C11 -175.82(14)
B3 C13 C14 C15 -174.82(14)
B3 C13 C18 C17 175.58(14)
B3 C19 C20 C21 179.37(13)
B3 C19 C24 C23 -178.09(13)
